data_1556509
loop_
_publ_author_name
'Vindus, D.'
'Niemeyer, M.'

_publ_section_title
;
 Hetero- and Homoleptic Magnesium Triazenides
;
_journal_name_full Inorganics
_journal_page_first 33
_journal_paper_doi 10.3390/inorganics5020033
_journal_volume 5
_journal_year 2017
_chemical_formula_sum 'C49 H62 I Mg N3 O'
_chemical_formula_weight 860.23
_space_group_IT_number 14
_space_group_name_Hall '-P 2yn'
_space_group_name_H-M_alt 'P 1 21/n 1'
_symmetry_cell_setting monoclinic
_symmetry_space_group_name_H-M 'P 1 21/n 1'
_atom_sites_solution_hydrogens geom
_atom_sites_solution_primary direct
_atom_sites_solution_secondary difmap
_cell_angle_alpha 90.00
_cell_angle_beta 90.8180(10)
_cell_angle_gamma 90.00
_cell_formula_units_Z 4
_cell_length_a 8.9827(2)
_cell_length_b 23.6098(6)
_cell_length_c 22.1855(5)
_cell_measurement_reflns_used 9911
_cell_measurement_temperature 193(2)
_cell_measurement_theta_max 29.1
_cell_measurement_theta_min 2.5
_cell_volume 4704.62(19)
_computing_structure_refinement 'SHELXL-97 (Sheldrick, 1997)'
_computing_structure_solution 'SHELXS-97 (Sheldrick, 1990)'
_diffrn_ambient_temperature 193(2)
_diffrn_measured_fraction_theta_full 0.993
_diffrn_measured_fraction_theta_max 0.993
_diffrn_measurement_device_type 'Bruker Smart Apex II'
_diffrn_measurement_method '\w scans'
_diffrn_radiation_monochromator graphite
_diffrn_radiation_source 'fine-focus sealed tube'
_diffrn_radiation_type MoK\a
_diffrn_radiation_wavelength 0.71073
_diffrn_reflns_av_R_equivalents 0.0530
_diffrn_reflns_av_sigmaI/netI 0.0512
_diffrn_reflns_limit_h_max 12
_diffrn_reflns_limit_h_min -12
_diffrn_reflns_limit_k_max 32
_diffrn_reflns_limit_k_min -31
_diffrn_reflns_limit_l_max 30
_diffrn_reflns_limit_l_min -30
_diffrn_reflns_number 67161
_diffrn_reflns_theta_full 29.30
_diffrn_reflns_theta_max 29.30
_diffrn_reflns_theta_min 1.84
_exptl_absorpt_coefficient_mu 0.730
_exptl_absorpt_correction_T_max 0.451
_exptl_absorpt_correction_T_min 0.381
_exptl_absorpt_correction_type multi-scan
_exptl_crystal_colour rod
_exptl_crystal_density_diffrn 1.215
_exptl_crystal_density_method 'not measured'
_exptl_crystal_description yellow
_exptl_crystal_F_000 1800
_exptl_crystal_size_max 0.65
_exptl_crystal_size_mid 0.35
_exptl_crystal_size_min 0.35
_refine_diff_density_max 0.708
_refine_diff_density_min -0.589
_refine_diff_density_rms 0.058
_refine_ls_extinction_method none
_refine_ls_goodness_of_fit_ref 0.929
_refine_ls_hydrogen_treatment refU
_refine_ls_matrix_type full
_refine_ls_number_parameters 521
_refine_ls_number_reflns 12780
_refine_ls_number_restraints 1
_refine_ls_restrained_S_all 0.934
_refine_ls_R_factor_all 0.0723
_refine_ls_R_factor_gt 0.0363
_refine_ls_shift/su_max 0.002
_refine_ls_shift/su_mean 0.000
_refine_ls_structure_factor_coef Fsqd
_refine_ls_weighting_details 'calc w=1/[\s^2^(Fo^2^)+(0.0459P)^2^] where P=(Fo^2^+2Fc^2^)/3'
_refine_ls_weighting_scheme calc
_refine_ls_wR_factor_gt 0.0835
_refine_ls_wR_factor_ref 0.0938
_reflns_number_gt 7680
_reflns_number_total 12780
_reflns_threshold_expression >2sigma(I)
_cod_data_source_file Inorganics-2017-5-33.cif
_cod_data_source_block 2a
_cod_original_sg_symbol_H-M P2(1)/n
_cod_database_code 1556509

loop_
_symmetry_equiv_pos_as_xyz
'x, y, z'
'-x+1/2, y+1/2, -z+1/2'
'-x, -y, -z'
'x-1/2, -y-1/2, z-1/2'

loop_
_atom_site_label
_atom_site_type_symbol
_atom_site_fract_x
_atom_site_fract_y
_atom_site_fract_z
_atom_site_U_iso_or_equiv
_atom_site_adp_type
_atom_site_occupancy
_atom_site_symmetry_multiplicity
_atom_site_calc_flag
_atom_site_refinement_flags
_atom_site_disorder_assembly
_atom_site_disorder_group
Mg Mg -0.05675(7) 0.74167(3) 0.36005(3) 0.03197(15) Uani 1 1 d . . .
I I 0.203374(15) 0.737680(8) 0.417163(7) 0.05164(7) Uani 1 1 d . . .
N1 N -0.04935(16) 0.71030(7) 0.27084(7) 0.0281(3) Uani 1 1 d . . .
N2 N -0.10953(16) 0.75632(6) 0.24741(7) 0.0257(3) Uani 1 1 d . . .
N3 N -0.13900(15) 0.79253(6) 0.29016(6) 0.0264(3) Uani 1 1 d . . .
O53 O -0.20856(16) 0.72048(7) 0.42217(7) 0.0517(4) Uani 1 1 d . . .
C11 C 0.00596(19) 0.67197(8) 0.22698(8) 0.0308(4) Uani 1 1 d . . .
C12 C -0.0017(2) 0.61415(9) 0.23986(9) 0.0379(5) Uani 1 1 d . . .
C13 C 0.0540(3) 0.57509(10) 0.19851(11) 0.0515(6) Uani 1 1 d . . .
H13A H 0.0487 0.5357 0.2072 0.0515(18) Uiso 1 1 calc R . .
C14 C 0.1163(3) 0.59271(11) 0.14560(11) 0.0590(7) Uani 1 1 d . . .
H14A H 0.1527 0.5658 0.1176 0.0515(18) Uiso 1 1 calc R . .
C15 C 0.1255(3) 0.65025(10) 0.13350(10) 0.0481(6) Uani 1 1 d . . .
H15A H 0.1694 0.6623 0.0970 0.0515(18) Uiso 1 1 calc R . .
C16 C 0.0727(2) 0.69072(9) 0.17295(9) 0.0351(5) Uani 1 1 d . . .
C21 C -0.0714(3) 0.59165(8) 0.29599(9) 0.0393(5) Uani 1 1 d . . .
C22 C 0.0189(3) 0.57412(9) 0.34442(11) 0.0505(6) Uani 1 1 d . . .
C23 C -0.0501(4) 0.54819(11) 0.39325(11) 0.0673(8) Uani 1 1 d . . .
H23A H 0.0100 0.5366 0.4266 0.0515(18) Uiso 1 1 calc R . .
C24 C -0.2010(4) 0.53862(11) 0.39521(12) 0.0709(8) Uani 1 1 d . . .
C25 C -0.2870(3) 0.55696(10) 0.34712(12) 0.0596(7) Uani 1 1 d . . .
H25A H -0.3917 0.5514 0.3481 0.0515(18) Uiso 1 1 calc R . .
C26 C -0.2258(3) 0.58321(9) 0.29731(10) 0.0439(5) Uani 1 1 d . . .
C31 C -0.21486(18) 0.84173(8) 0.26897(8) 0.0253(4) Uani 1 1 d . . .
C32 C -0.21552(18) 0.89018(8) 0.30530(8) 0.0267(4) Uani 1 1 d . . .
C33 C -0.2909(2) 0.93791(8) 0.28369(9) 0.0343(5) Uani 1 1 d . . .
H33A H -0.2935 0.9710 0.3080 0.0515(18) Uiso 1 1 calc R . .
C34 C -0.3617(2) 0.93857(9) 0.22806(9) 0.0385(5) Uani 1 1 d . . .
H34A H -0.4117 0.9717 0.2144 0.0515(18) Uiso 1 1 calc R . .
C35 C -0.3591(2) 0.89057(9) 0.19248(9) 0.0373(5) Uani 1 1 d . . .
H35A H -0.4066 0.8908 0.1539 0.0515(18) Uiso 1 1 calc R . .
C36 C -0.2875(2) 0.84204(9) 0.21282(9) 0.0331(4) Uani 1 1 d . . .
H36A H -0.2878 0.8089 0.1885 0.0515(18) Uiso 1 1 calc R . .
C41 C -0.13645(19) 0.89197(8) 0.36530(8) 0.0272(4) Uani 1 1 d . . .
C42 C 0.0203(2) 0.89704(9) 0.36810(9) 0.0342(5) Uani 1 1 d . . .
C43 C 0.0900(2) 0.89796(10) 0.42436(10) 0.0464(6) Uani 1 1 d . . .
H43A H 0.1954 0.9012 0.4262 0.0515(18) Uiso 1 1 calc R . .
C44 C 0.0130(2) 0.89435(11) 0.47825(10) 0.0461(6) Uani 1 1 d . B .
C45 C -0.1411(2) 0.89169(9) 0.47407(9) 0.0373(5) Uani 1 1 d . . .
H45A H -0.1967 0.8905 0.5102 0.0515(18) Uiso 1 1 calc R . .
C46 C -0.21719(19) 0.89065(8) 0.41913(8) 0.0282(4) Uani 1 1 d . . .
C51 C -0.4074(2) 0.71409(13) 0.34898(12) 0.0604(7) Uani 1 1 d . . .
H51A H -0.5030 0.6958 0.3397 0.103(4) Uiso 1 1 calc R . .
H51B H -0.3345 0.7033 0.3186 0.103(4) Uiso 1 1 calc R . .
H51C H -0.4202 0.7553 0.3487 0.103(4) Uiso 1 1 calc R . .
C52 C -0.3534(3) 0.69564(11) 0.40953(12) 0.0549(7) Uani 1 1 d . . .
H52A H -0.4249 0.7077 0.4406 0.079(4) Uiso 1 1 calc R . .
H52B H -0.3460 0.6538 0.4107 0.079(4) Uiso 1 1 calc R . .
C54 C -0.1675(3) 0.72205(14) 0.48891(13) 0.0728(8) Uani 1 1 d . . .
H54A H -0.0883 0.7505 0.4963 0.079(4) Uiso 1 1 calc R . .
H54B H -0.2555 0.7328 0.5127 0.079(4) Uiso 1 1 calc R . .
C55 C -0.1152(4) 0.66581(16) 0.50696(16) 0.1021(12) Uani 1 1 d . . .
H55A H -0.0800 0.6670 0.5490 0.103(4) Uiso 1 1 calc R . .
H55B H -0.0334 0.6542 0.4809 0.103(4) Uiso 1 1 calc R . .
H55C H -0.1971 0.6386 0.5031 0.103(4) Uiso 1 1 calc R . .
C61 C 0.0961(2) 0.75140(9) 0.15744(9) 0.0355(5) Uani 1 1 d . . .
C62 C 0.2201(2) 0.78004(10) 0.18112(9) 0.0426(5) Uani 1 1 d . . .
C63 C 0.2406(3) 0.83667(11) 0.16553(11) 0.0567(7) Uani 1 1 d . . .
H63A H 0.3249 0.8561 0.1815 0.0515(18) Uiso 1 1 calc R . .
C64 C 0.1439(4) 0.86552(11) 0.12798(12) 0.0645(8) Uani 1 1 d . . .
C65 C 0.0256(3) 0.83594(12) 0.10383(11) 0.0599(7) Uani 1 1 d . . .
H65A H -0.0405 0.8548 0.0767 0.0515(18) Uiso 1 1 calc R . .
C66 C -0.0012(2) 0.77935(10) 0.11754(9) 0.0440(5) Uani 1 1 d . . .
C221 C 0.1857(3) 0.58148(12) 0.34345(13) 0.0724(8) Uani 1 1 d . . .
H22A H 0.2271 0.5751 0.3840 0.108(3) Uiso 1 1 calc R . .
H22B H 0.2096 0.6200 0.3303 0.108(3) Uiso 1 1 calc R . .
H22C H 0.2286 0.5541 0.3154 0.108(3) Uiso 1 1 calc R . .
C241 C -0.2683(4) 0.50732(15) 0.44799(14) 0.1136(14) Uani 1 1 d . . .
H24A H -0.2011 0.5100 0.4831 0.108(3) Uiso 1 1 calc R . .
H24B H -0.2829 0.4674 0.4372 0.108(3) Uiso 1 1 calc R . .
H24C H -0.3645 0.5244 0.4578 0.108(3) Uiso 1 1 calc R . .
C261 C -0.3238(3) 0.59972(11) 0.24438(11) 0.0563(6) Uani 1 1 d . . .
H26A H -0.3065 0.6396 0.2343 0.108(3) Uiso 1 1 calc R . .
H26B H -0.4285 0.5944 0.2549 0.108(3) Uiso 1 1 calc R . .
H26C H -0.3001 0.5759 0.2096 0.108(3) Uiso 1 1 calc R . .
C421 C 0.1107(2) 0.90474(10) 0.31084(10) 0.0445(6) Uani 1 1 d . . .
H42A H 0.0666 0.8797 0.2789 0.034(4) Uiso 1 1 calc R . .
C422 C 0.2747(2) 0.88904(13) 0.31859(11) 0.0628(8) Uani 1 1 d . . .
H42B H 0.2829 0.8508 0.3354 0.072(2) Uiso 1 1 calc R . .
H42C H 0.3234 0.9160 0.3460 0.072(2) Uiso 1 1 calc R . .
H42D H 0.3232 0.8902 0.2793 0.072(2) Uiso 1 1 calc R . .
C423 C 0.1000(3) 0.96579(12) 0.28882(13) 0.0728(8) Uani 1 1 d . . .
H42E H -0.0042 0.9750 0.2794 0.072(2) Uiso 1 1 calc R . .
H42F H 0.1597 0.9703 0.2525 0.072(2) Uiso 1 1 calc R . .
H42G H 0.1375 0.9913 0.3204 0.072(2) Uiso 1 1 calc R . .
C441 C 0.0965(3) 0.89483(15) 0.53852(11) 0.0721(9) Uani 1 1 d D . .
H44J H 0.2055 0.8901 0.5315 0.108 Uiso 0.67 1 calc PR A 1
H44K H 0.1825 0.8720 0.5239 0.108 Uiso 0.33 1 calc PR A 2
C442 C 0.0464(4) 0.85169(14) 0.58172(15) 0.1086(13) Uani 1 1 d . B .
H44A H 0.0367 0.8151 0.5612 0.163 Uiso 1 1 calc R . .
H44B H -0.0502 0.8628 0.5979 0.163 Uiso 1 1 calc R . .
H44C H 0.1195 0.8485 0.6148 0.163 Uiso 1 1 calc R . .
C443 C 0.0682(6) 0.95299(17) 0.56964(19) 0.0955(19) Uani 0.67 1 d PD B 1
H44D H 0.0920 0.9837 0.5417 0.143 Uiso 0.67 1 calc PR B 1
H44E H 0.1315 0.9561 0.6058 0.143 Uiso 0.67 1 calc PR B 1
H44F H -0.0366 0.9557 0.5810 0.143 Uiso 0.67 1 calc PR B 1
C444 C 0.1889(11) 0.9457(4) 0.5550(6) 0.096(4) Uiso 0.33 1 d PD B 2
H44G H 0.2504 0.9565 0.5207 0.144 Uiso 0.33 1 calc PR B 2
H44H H 0.2534 0.9366 0.5896 0.144 Uiso 0.33 1 calc PR B 2
H44I H 0.1233 0.9773 0.5653 0.144 Uiso 0.33 1 calc PR B 2
C461 C -0.38712(19) 0.89129(8) 0.41906(9) 0.0329(5) Uani 1 1 d . . .
H46A H -0.4226 0.8836 0.3769 0.034(4) Uiso 1 1 calc R . .
C462 C -0.4540(2) 0.84631(10) 0.45987(10) 0.0489(6) Uani 1 1 d . . .
H46B H -0.4058 0.8098 0.4524 0.072(2) Uiso 1 1 calc R . .
H46C H -0.5610 0.8431 0.4514 0.072(2) Uiso 1 1 calc R . .
H46D H -0.4381 0.8571 0.5021 0.072(2) Uiso 1 1 calc R . .
C463 C -0.4434(2) 0.94954(10) 0.43685(12) 0.0554(6) Uani 1 1 d . . .
H46E H -0.4042 0.9780 0.4091 0.072(2) Uiso 1 1 calc R . .
H46F H -0.4099 0.9583 0.4780 0.072(2) Uiso 1 1 calc R . .
H46G H -0.5525 0.9499 0.4349 0.072(2) Uiso 1 1 calc R . .
C621 C 0.3276(3) 0.75090(12) 0.22322(12) 0.0608(7) Uani 1 1 d . . .
H62B H 0.2770 0.7412 0.2607 0.108(3) Uiso 1 1 calc R . .
H62C H 0.4114 0.7762 0.2323 0.108(3) Uiso 1 1 calc R . .
H62D H 0.3646 0.7163 0.2042 0.108(3) Uiso 1 1 calc R . .
C641 C 0.1666(5) 0.92763(12) 0.11399(15) 0.1051(13) Uani 1 1 d . . .
H64B H 0.1333 0.9354 0.0725 0.108(3) Uiso 1 1 calc R . .
H64C H 0.2724 0.9371 0.1184 0.108(3) Uiso 1 1 calc R . .
H64D H 0.1087 0.9507 0.1420 0.108(3) Uiso 1 1 calc R . .
C661 C -0.1342(3) 0.74871(11) 0.09149(12) 0.0601(7) Uani 1 1 d . . .
H66B H -0.2015 0.7761 0.0721 0.108(3) Uiso 1 1 calc R . .
H66C H -0.1866 0.7291 0.1238 0.108(3) Uiso 1 1 calc R . .
H66D H -0.1011 0.7210 0.0616 0.108(3) Uiso 1 1 calc R . .

loop_
_atom_site_aniso_label
_atom_site_aniso_U_11
_atom_site_aniso_U_22
_atom_site_aniso_U_33
_atom_site_aniso_U_23
_atom_site_aniso_U_13
_atom_site_aniso_U_12
Mg 0.0292(3) 0.0429(4) 0.0238(3) 0.0022(3) 0.0002(3) 0.0028(3)
I 0.03368(8) 0.07649(14) 0.04449(10) -0.00778(8) -0.00897(6) 0.00349(7)
N1 0.0299(8) 0.0278(9) 0.0267(8) -0.0015(7) 0.0008(6) -0.0010(7)
N2 0.0264(7) 0.0270(9) 0.0237(8) -0.0020(7) -0.0014(6) -0.0016(6)
N3 0.0278(7) 0.0261(9) 0.0253(8) -0.0021(7) -0.0010(6) -0.0003(6)
O53 0.0395(8) 0.0756(12) 0.0402(9) 0.0126(8) 0.0082(7) 0.0010(8)
C11 0.0323(9) 0.0310(12) 0.0290(10) -0.0045(9) -0.0020(8) 0.0022(8)
C12 0.0464(11) 0.0307(12) 0.0368(12) -0.0046(10) 0.0025(9) 0.0013(9)
C13 0.0695(15) 0.0314(13) 0.0541(15) -0.0051(11) 0.0137(12) 0.0039(11)
C14 0.0764(17) 0.0471(16) 0.0543(16) -0.0189(13) 0.0260(13) 0.0043(13)
C15 0.0588(14) 0.0479(15) 0.0379(12) -0.0079(11) 0.0150(11) -0.0028(11)
C16 0.0370(10) 0.0368(12) 0.0316(11) -0.0044(9) 0.0013(8) -0.0008(9)
C21 0.0601(13) 0.0223(11) 0.0354(12) -0.0054(9) 0.0020(10) 0.0012(10)
C22 0.0787(17) 0.0260(13) 0.0464(14) -0.0049(11) -0.0092(12) 0.0038(11)
C23 0.128(3) 0.0386(15) 0.0352(14) 0.0013(12) -0.0147(16) 0.0037(16)
C24 0.129(3) 0.0441(16) 0.0400(15) -0.0021(13) 0.0190(17) -0.0124(17)
C25 0.0807(18) 0.0451(15) 0.0537(16) -0.0064(13) 0.0223(14) -0.0125(13)
C26 0.0607(14) 0.0306(13) 0.0406(13) -0.0052(10) 0.0076(11) -0.0022(10)
C31 0.0237(8) 0.0266(11) 0.0256(9) 0.0014(8) 0.0003(7) -0.0022(7)
C32 0.0242(8) 0.0293(11) 0.0265(10) 0.0002(8) 0.0016(7) -0.0034(7)
C33 0.0395(10) 0.0285(11) 0.0348(11) -0.0010(9) -0.0011(9) 0.0008(9)
C34 0.0416(11) 0.0336(12) 0.0401(12) 0.0079(10) -0.0031(9) 0.0045(9)
C35 0.0382(11) 0.0436(14) 0.0300(11) 0.0060(10) -0.0063(9) 0.0021(9)
C36 0.0337(10) 0.0366(12) 0.0289(10) -0.0027(9) -0.0024(8) -0.0002(9)
C41 0.0297(9) 0.0237(11) 0.0280(10) -0.0036(8) -0.0010(8) -0.0003(7)
C42 0.0298(9) 0.0419(13) 0.0311(11) -0.0059(9) 0.0013(8) -0.0042(8)
C43 0.0257(10) 0.0751(17) 0.0384(13) -0.0092(12) -0.0024(9) -0.0053(10)
C44 0.0333(11) 0.0722(17) 0.0327(12) -0.0067(11) -0.0049(9) -0.0041(10)
C45 0.0335(10) 0.0513(14) 0.0272(10) -0.0051(10) 0.0022(8) -0.0029(9)
C46 0.0284(9) 0.0290(11) 0.0274(10) -0.0042(8) 0.0006(7) -0.0008(8)
C51 0.0366(12) 0.087(2) 0.0580(16) -0.0131(15) 0.0062(11) -0.0120(13)
C52 0.0456(12) 0.0506(16) 0.0692(18) -0.0080(13) 0.0213(12) -0.0123(11)
C54 0.0575(17) 0.096(2) 0.0650(19) 0.0184(17) 0.0115(14) 0.0068(16)
C55 0.113(3) 0.111(3) 0.083(2) 0.020(2) 0.029(2) 0.001(2)
C61 0.0406(11) 0.0415(13) 0.0245(10) -0.0014(9) 0.0071(8) -0.0012(9)
C62 0.0439(12) 0.0514(15) 0.0327(12) -0.0050(10) 0.0079(9) -0.0101(10)
C63 0.0690(16) 0.0537(17) 0.0479(15) -0.0066(13) 0.0193(13) -0.0232(14)
C64 0.099(2) 0.0460(17) 0.0498(16) 0.0020(13) 0.0333(16) -0.0082(16)
C65 0.0831(19) 0.0588(18) 0.0383(14) 0.0152(13) 0.0158(13) 0.0220(15)
C66 0.0518(13) 0.0526(16) 0.0278(11) 0.0010(10) 0.0061(10) 0.0082(11)
C221 0.086(2) 0.0542(18) 0.076(2) -0.0081(15) -0.0282(16) 0.0119(15)
C241 0.196(4) 0.089(3) 0.056(2) 0.0141(19) 0.035(2) -0.024(3)
C261 0.0567(14) 0.0582(17) 0.0540(16) -0.0092(13) 0.0031(12) -0.0035(12)
C421 0.0313(10) 0.0672(17) 0.0351(12) -0.0073(11) 0.0055(9) -0.0127(10)
C422 0.0329(11) 0.108(2) 0.0479(15) -0.0111(15) 0.0071(10) -0.0067(13)
C423 0.0667(17) 0.085(2) 0.0669(19) 0.0132(16) 0.0181(14) -0.0208(15)
C441 0.0465(14) 0.136(3) 0.0338(14) -0.0094(16) -0.0066(11) -0.0136(16)
C442 0.168(4) 0.078(2) 0.078(2) 0.0156(19) -0.073(2) -0.014(2)
C443 0.170(5) 0.063(3) 0.052(3) 0.006(2) -0.067(3) -0.048(3)
C461 0.0267(9) 0.0412(13) 0.0308(11) -0.0056(9) 0.0003(8) -0.0005(8)
C462 0.0374(11) 0.0585(16) 0.0509(14) 0.0028(12) 0.0055(10) -0.0085(11)
C463 0.0401(12) 0.0562(16) 0.0700(17) -0.0134(13) 0.0051(12) 0.0098(11)
C621 0.0472(14) 0.082(2) 0.0534(16) -0.0003(14) -0.0061(12) -0.0137(12)
C641 0.176(4) 0.052(2) 0.089(3) 0.0097(18) 0.047(3) -0.008(2)
C661 0.0565(15) 0.081(2) 0.0424(14) -0.0048(13) -0.0119(12) 0.0098(13)

loop_
_atom_type_symbol
_atom_type_description
_atom_type_scat_dispersion_real
_atom_type_scat_dispersion_imag
_atom_type_scat_source
C C 0.0033 0.0016 'International Tables Vol C Tables 4.2.6.8 and 6.1.1.4'
H H 0.0000 0.0000 'International Tables Vol C Tables 4.2.6.8 and 6.1.1.4'
N N 0.0061 0.0033 'International Tables Vol C Tables 4.2.6.8 and 6.1.1.4'
O O 0.0106 0.0060 'International Tables Vol C Tables 4.2.6.8 and 6.1.1.4'
Mg Mg 0.0486 0.0363 'International Tables Vol C Tables 4.2.6.8 and 6.1.1.4'
I I -0.4742 1.8119 'International Tables Vol C Tables 4.2.6.8 and 6.1.1.4'

loop_
_geom_angle_atom_site_label_1
_geom_angle_atom_site_label_2
_geom_angle_atom_site_label_3
_geom_angle
_geom_angle_site_symmetry_1
_geom_angle_site_symmetry_3
O53 Mg N3 114.51(6) . .
O53 Mg N1 125.70(7) . .
N3 Mg N1 61.45(6) . .
O53 Mg N2 125.68(6) . .
N3 Mg N2 30.55(5) . .
N1 Mg N2 30.89(5) . .
O53 Mg I 105.39(5) . .
N3 Mg I 132.64(5) . .
N1 Mg I 113.36(5) . .
N2 Mg I 128.51(4) . .
N2 N1 C11 113.57(15) . .
N2 N1 Mg 93.57(10) . .
C11 N1 Mg 151.42(13) . .
N3 N2 N1 109.84(14) . .
N3 N2 Mg 54.31(9) . .
N1 N2 Mg 55.53(9) . .
N2 N3 C31 113.28(14) . .
N2 N3 Mg 95.14(11) . .
C31 N3 Mg 151.33(12) . .
C52 O53 C54 113.72(18) . .
C52 O53 Mg 125.57(14) . .
C54 O53 Mg 120.17(14) . .
C12 C11 C16 120.04(17) . .
C12 C11 N1 117.56(16) . .
C16 C11 N1 122.35(17) . .
C11 C12 C13 119.41(19) . .
C11 C12 C21 122.60(17) . .
C13 C12 C21 117.97(19) . .
C14 C13 C12 121.0(2) . .
C13 C14 C15 119.2(2) . .
C16 C15 C14 122.1(2) . .
C15 C16 C11 118.13(19) . .
C15 C16 C61 117.86(18) . .
C11 C16 C61 123.93(17) . .
C22 C21 C26 120.3(2) . .
C22 C21 C12 119.8(2) . .
C26 C21 C12 119.5(2) . .
C23 C22 C21 117.8(3) . .
C23 C22 C221 120.9(2) . .
C21 C22 C221 121.3(2) . .
C24 C23 C22 123.0(3) . .
C23 C24 C25 117.8(2) . .
C23 C24 C241 120.5(3) . .
C25 C24 C241 121.7(3) . .
C24 C25 C26 122.2(3) . .
C25 C26 C21 118.9(2) . .
C25 C26 C261 120.1(2) . .
C21 C26 C261 120.9(2) . .
C36 C31 C32 120.21(17) . .
C36 C31 N3 120.92(17) . .
C32 C31 N3 118.87(16) . .
C33 C32 C31 117.92(17) . .
C33 C32 C41 120.20(17) . .
C31 C32 C41 121.88(16) . .
C34 C33 C32 122.07(19) . .
C33 C34 C35 119.38(19) . .
C34 C35 C36 120.22(19) . .
C35 C36 C31 120.19(19) . .
C46 C41 C42 119.33(17) . .
C46 C41 C32 120.63(15) . .
C42 C41 C32 120.00(16) . .
C43 C42 C41 118.49(18) . .
C43 C42 C421 120.48(17) . .
C41 C42 C421 120.95(18) . .
C42 C43 C44 123.20(18) . .
C45 C44 C43 116.93(19) . .
C45 C44 C441 122.49(19) . .
C43 C44 C441 120.56(19) . .
C44 C45 C46 122.51(18) . .
C45 C46 C41 119.43(16) . .
C45 C46 C461 118.71(16) . .
C41 C46 C461 121.78(16) . .
O53 C52 C51 109.64(18) . .
C55 C54 O53 108.5(3) . .
C62 C61 C66 119.7(2) . .
C62 C61 C16 119.5(2) . .
C66 C61 C16 120.7(2) . .
C63 C62 C61 118.6(2) . .
C63 C62 C621 120.5(2) . .
C61 C62 C621 120.9(2) . .
C64 C63 C62 122.7(2) . .
C65 C64 C63 117.6(2) . .
C65 C64 C641 121.2(3) . .
C63 C64 C641 121.2(3) . .
C64 C65 C66 122.5(3) . .
C65 C66 C61 118.8(2) . .
C65 C66 C661 121.1(2) . .
C61 C66 C661 120.1(2) . .
C423 C421 C422 108.8(2) . .
C423 C421 C42 110.31(19) . .
C422 C421 C42 113.63(19) . .
C442 C441 C444 124.6(5) . .
C442 C441 C44 114.5(2) . .
C444 C441 C44 118.8(5) . .
C442 C441 C443 105.5(3) . .
C444 C441 C443 44.1(4) . .
C44 C441 C443 108.3(3) . .
C463 C461 C462 109.93(17) . .
C463 C461 C46 110.20(16) . .
C462 C461 C46 113.26(17) . .

loop_
_geom_bond_atom_site_label_1
_geom_bond_atom_site_label_2
_geom_bond_distance
_geom_bond_site_symmetry_2
Mg O53 2.0157(15) .
Mg N3 2.0880(16) .
Mg N1 2.1151(16) .
Mg N2 2.5605(16) .
Mg I 2.6438(7) .
N1 N2 1.317(2) .
N1 C11 1.424(2) .
N2 N3 1.307(2) .
N3 C31 1.423(2) .
O53 C52 1.451(3) .
O53 C54 1.521(3) .
C11 C12 1.397(3) .
C11 C16 1.419(3) .
C12 C13 1.399(3) .
C12 C21 1.499(3) .
C13 C14 1.372(3) .
C14 C15 1.388(3) .
C15 C16 1.384(3) .
C16 C61 1.489(3) .
C21 C22 1.400(3) .
C21 C26 1.401(3) .
C22 C23 1.397(4) .
C22 C221 1.508(4) .
C23 C24 1.376(4) .
C24 C25 1.378(4) .
C24 C241 1.518(4) .
C25 C26 1.387(3) .
C26 C261 1.509(3) .
C31 C36 1.398(3) .
C31 C32 1.400(3) .
C32 C33 1.396(3) .
C32 C41 1.500(3) .
C33 C34 1.380(3) .
C34 C35 1.381(3) .
C35 C36 1.386(3) .
C41 C46 1.406(2) .
C41 C42 1.414(2) .
C42 C43 1.389(3) .
C42 C421 1.528(3) .
C43 C44 1.392(3) .
C44 C45 1.387(3) .
C44 C441 1.524(3) .
C45 C46 1.389(3) .
C46 C461 1.526(2) .
C51 C52 1.487(4) .
C54 C55 1.462(4) .
C61 C62 1.399(3) .
C61 C66 1.400(3) .
C62 C63 1.394(3) .
C62 C621 1.501(3) .
C63 C64 1.376(4) .
C64 C65 1.374(4) .
C64 C641 1.513(4) .
C65 C66 1.392(3) .
C66 C661 1.504(4) .
C421 C423 1.524(4) .
C421 C422 1.527(3) .
C441 C442 1.473(4) .
C441 C444 1.503(6) .
C441 C443 1.560(5) .
C461 C463 1.519(3) .
C461 C462 1.524(3) .
